data_1576288
loop_
_publ_author_name
'Zhang, Jia-Xiang'
'Xu, A-Lan'
'Chi, Yang'
'Wu, Xin-Tao'
'Lin, Hua'
'Zhu, Qi-Long'

_publ_section_title
;
 Maximizing the second-harmonic generation response via
 coordination-induced localization of nonbonding electrons
;
_journal_name_full 'Chemical Science'
_journal_paper_doi 10.1039/D5SC06905J
_journal_year 2025
_chemical_formula_sum 'Bi K P2 S6'
_chemical_formula_weight 502.38
_space_group_crystal_system monoclinic
_space_group_IT_number 4
_space_group_name_Hall 'P 2yb'
_space_group_name_H-M_alt 'P 1 21 1'
_audit_block_doi 10.25505/fiz.icsd.cc2b8nq0
_audit_creation_method SHELXL-2014/7
_audit_update_record
;
2022-02-19 deposited with the CCDC.	2025-11-17 downloaded from the CCDC.
;
_cell_angle_alpha 90
_cell_angle_beta 92.097(8)
_cell_angle_gamma 90
_cell_formula_units_Z 2
_cell_length_a 6.629(3)
_cell_length_b 7.416(3)
_cell_length_c 9.919(5)
_cell_measurement_reflns_used 2615
_cell_measurement_temperature 293(2)
_cell_measurement_theta_max 36.3056
_cell_measurement_theta_min 2.0545
_cell_volume 487.3(4)
_computing_structure_refinement 'SHELXL-2014/7 (Sheldrick, 2014)'
_diffrn_ambient_temperature 293(2)
_diffrn_detector_area_resol_mean 28.5714
_diffrn_measured_fraction_theta_full 0.988
_diffrn_measured_fraction_theta_max 0.988
_diffrn_measurement_device_type Saturn724
_diffrn_measurement_method CCD_Profile_fitting
_diffrn_radiation_type MoK\a
_diffrn_radiation_wavelength 0.71073
_diffrn_reflns_av_R_equivalents 0.0549
_diffrn_reflns_av_unetI/netI 0.0645
_diffrn_reflns_Laue_measured_fraction_full 0.988
_diffrn_reflns_Laue_measured_fraction_max 0.988
_diffrn_reflns_limit_h_max 7
_diffrn_reflns_limit_h_min -7
_diffrn_reflns_limit_k_max 8
_diffrn_reflns_limit_k_min -8
_diffrn_reflns_limit_l_max 11
_diffrn_reflns_limit_l_min -11
_diffrn_reflns_number 3497
_diffrn_reflns_point_group_measured_fraction_full 0.932
_diffrn_reflns_point_group_measured_fraction_max 0.932
_diffrn_reflns_theta_full 24.981
_diffrn_reflns_theta_max 24.981
_diffrn_reflns_theta_min 2.054
_exptl_absorpt_coefficient_mu 20.054
_exptl_absorpt_correction_T_max 1.0000
_exptl_absorpt_correction_T_min 0.4342
_exptl_absorpt_correction_type multi-scan
_exptl_crystal_colour Red
_exptl_crystal_density_diffrn 3.424
_exptl_crystal_description Prism
_exptl_crystal_F_000 456
_exptl_crystal_size_max 0.1000
_exptl_crystal_size_mid 0.0800
_exptl_crystal_size_min 0.0700
_refine_diff_density_max 1.577
_refine_diff_density_min -2.361
_refine_diff_density_rms 0.247
_refine_ls_abs_structure_details
;
 Flack x determined using 618 quotients [(I+)-(I-)]/[(I+)+(I-)]
 (Parsons, Flack and Wagner, Acta Cryst. B69 (2013) 249-259).
;
_refine_ls_abs_structure_Flack -0.028(10)
_refine_ls_extinction_coef 0.0071(11)
_refine_ls_extinction_expression Fc^*^=kFc[1+0.001xFc^2^\l^3^/sin(2\q)]^-1/4^
_refine_ls_extinction_method 'SHELXL-2014/7 (Sheldrick 2014'
_refine_ls_goodness_of_fit_ref 1.092
_refine_ls_hydrogen_treatment undef
_refine_ls_matrix_type full
_refine_ls_number_parameters 92
_refine_ls_number_reflns 1593
_refine_ls_number_restraints 1
_refine_ls_restrained_S_all 1.091
_refine_ls_R_factor_all 0.0391
_refine_ls_R_factor_gt 0.0373
_refine_ls_shift/su_max 0.000
_refine_ls_shift/su_mean 0.000
_refine_ls_structure_factor_coef Fsqd
_refine_ls_weighting_details 'w=1/[\s^2^(Fo^2^)+(0.0382P)^2^+0.2368P] where P=(Fo^2^+2Fc^2^)/3'
_refine_ls_weighting_scheme calc
_refine_ls_wR_factor_gt 0.0863
_refine_ls_wR_factor_ref 0.0872
_reflns_Friedel_coverage 0.741
_reflns_Friedel_fraction_full 0.866
_reflns_Friedel_fraction_max 0.866
_reflns_number_gt 1555
_reflns_number_total 1593
_reflns_threshold_expression 'I > 2\s(I)'
_cod_data_source_file d5sc06905j2.cif
_cod_data_source_block KBiP2S6
_cod_depositor_comments
;
The following automatic conversions were performed:

data item '_exptl_absorpt_correction_type' value 'Multi-scan' was
changed to 'multi-scan' in accordance with the
/home/data/users/saulius/crontab/automatic-downloads/rss-feeds/RSC/lib/dictionaries/cif_core.dic
dictionary named 'cif_core.dic' version 2.4.2 last updated on
2011-04-26.

Automatic conversion script
Id: cif_fix_values 8170 2020-07-09 18:12:32Z antanas 
;
_cod_original_sg_symbol_H-M 'P 21'
_cod_database_code 1576288
_shelx_shelxl_version_number 2014/7
_shelx_space_group_comment
;
The symmetry employed for this shelxl refinement is uniquely defined
by the following loop, which should always be used as a source of
symmetry information in preference to the above space-group names.
They are only intended as comments.
;

loop_
_space_group_symop_operation_xyz
'x, y, z'
'-x, y+1/2, -z'

loop_
_atom_site_label
_atom_site_type_symbol
_atom_site_fract_x
_atom_site_fract_y
_atom_site_fract_z
_atom_site_U_iso_or_equiv
_atom_site_adp_type
_atom_site_occupancy
_atom_site_site_symmetry_order
_atom_site_calc_flag
_atom_site_refinement_flags_posn
_atom_site_refinement_flags_adp
_atom_site_refinement_flags_occupancy
_atom_site_disorder_assembly
_atom_site_disorder_group
K K 0.2024(5) 0.7501(7) 0.0021(4) 0.0312(10) Uani 1 1 d . . . . .
Bi Bi 0.29386(7) 0.00000(14) 0.48024(5) 0.0251(3) Uani 1 1 d . . . . .
P1 P 0.1874(6) 0.4608(6) 0.3257(4) 0.0204(11) Uani 1 1 d . . . . .
P2 P 0.2957(6) 0.2328(6) 0.2000(4) 0.0188(9) Uani 1 1 d . . . . .
S1 S 0.5519(6) 0.1500(6) 0.3062(4) 0.0223(9) Uani 1 1 d . . . . .
S2 S 0.4138(6) 0.6476(6) 0.3254(4) 0.0213(9) Uani 1 1 d . . . . .
S3 S 0.0846(6) 0.0404(6) 0.2311(4) 0.0227(10) Uani 1 1 d . . . . .
S4 S 0.0748(6) 0.0462(5) 0.7545(4) 0.0221(10) Uani 1 1 d . . . . .
S5 S 0.1599(7) 0.3440(7) 0.5138(4) 0.0219(9) Uani 1 1 d . . . . .
S6 S 0.3229(7) 0.3137(7) 0.0127(4) 0.0273(10) Uani 1 1 d . . . . .

loop_
_atom_site_aniso_label
_atom_site_aniso_U_11
_atom_site_aniso_U_22
_atom_site_aniso_U_33
_atom_site_aniso_U_23
_atom_site_aniso_U_13
_atom_site_aniso_U_12
K 0.029(2) 0.034(3) 0.030(2) -0.0011(17) 0.0002(18) 0.0018(17)
Bi 0.0265(4) 0.0221(4) 0.0266(4) 0.0047(3) 0.0022(2) 0.0008(3)
P1 0.0174(19) 0.026(4) 0.0172(19) 0.0009(17) -0.0011(15) 0.0008(18)
P2 0.0200(19) 0.017(2) 0.019(2) -0.0033(17) 0.0002(16) 0.0029(18)
S1 0.0159(19) 0.025(3) 0.026(2) 0.0050(19) 0.0017(17) -0.0001(17)
S2 0.020(2) 0.019(2) 0.024(2) 0.0010(17) -0.0006(16) -0.0010(17)
S3 0.024(2) 0.023(3) 0.021(2) 0.0015(15) -0.0040(16) -0.0040(16)
S4 0.0203(18) 0.024(3) 0.022(2) 0.0016(15) -0.0018(15) -0.0034(16)
S5 0.029(2) 0.020(3) 0.016(2) 0.0017(16) 0.0016(16) 0.0045(19)
S6 0.030(2) 0.034(3) 0.018(2) 0.0006(19) 0.0042(18) 0.002(2)

loop_
_atom_type_symbol
_atom_type_description
_atom_type_scat_dispersion_real
_atom_type_scat_dispersion_imag
_atom_type_scat_source
P P 0.1023 0.0942 'International Tables Vol C Tables 4.2.6.8 and 6.1.1.4'
S S 0.1246 0.1234 'International Tables Vol C Tables 4.2.6.8 and 6.1.1.4'
K K 0.2009 0.2494 'International Tables Vol C Tables 4.2.6.8 and 6.1.1.4'
Bi Bi -4.1077 10.2566 'International Tables Vol C Tables 4.2.6.8 and 6.1.1.4'

loop_
_citation_id
_citation_doi
_citation_year
1 10.1021/acsmaterialslett.2c00409 2022

loop_
_geom_angle_atom_site_label_1
_geom_angle_atom_site_label_2
_geom_angle_atom_site_label_3
_geom_angle
_geom_angle_site_symmetry_1
_geom_angle_site_symmetry_3
_geom_angle_publ_flag
S6 K S3 101.36(17) 2_655 1_565 ?
S6 K S3 125.27(16) 2_655 2 ?
S3 K S3 130.58(13) 1_565 2 ?
S6 K S6 84.81(14) 2_655 . ?
S3 K S6 133.25(18) 1_565 . ?
S3 K S6 72.45(15) 2 . ?
S6 K S4 95.26(16) 2_655 1_564 ?
S3 K S4 90.99(17) 1_565 1_564 ?
S3 K S4 71.15(13) 2 1_564 ?
S6 K S4 135.00(17) . 1_564 ?
S6 K S4 130.59(17) 2_655 2_556 ?
S3 K S4 69.61(13) 1_565 2_556 ?
S3 K S4 88.61(15) 2 2_556 ?
S6 K S4 71.60(14) . 2_556 ?
S4 K S4 132.09(13) 1_564 2_556 ?
S6 K S6 163.0(3) 2_655 2 ?
S3 K S6 71.12(13) 1_565 2 ?
S3 K S6 59.52(12) 2 2 ?
S6 K S6 111.57(18) . 2 ?
S4 K S6 70.18(13) 1_564 2 ?
S4 K S6 62.19(12) 2_556 2 ?
S6 K S2 73.41(13) 2_655 . ?
S3 K S2 66.74(13) 1_565 . ?
S3 K S2 136.70(19) 2 . ?
S6 K S2 71.11(14) . . ?
S4 K S2 151.57(19) 1_564 . ?
S4 K S2 58.17(11) 2_556 . ?
S6 K S2 115.22(14) 2 . ?
S6 K S1 60.87(12) 2_655 2_655 ?
S3 K S1 149.4(2) 1_565 2_655 ?
S3 K S1 65.01(12) 2 2_655 ?
S6 K S1 73.20(14) . 2_655 ?
S4 K S1 67.98(12) 1_564 2_655 ?
S4 K S1 141.0(2) 2_556 2_655 ?
S6 K S1 118.15(14) 2 2_655 ?
S2 K S1 123.41(15) . 2_655 ?
S6 K P2 145.08(16) 2_655 2 ?
S3 K P2 99.48(14) 1_565 2 ?
S3 K P2 32.22(10) 2 2 ?
S6 K P2 100.73(16) . 2 ?
S4 K P2 56.58(11) 1_564 2 ?
S4 K P2 83.06(12) 2_556 2 ?
S6 K P2 30.89(10) 2 2 ?
S2 K P2 141.15(14) . 2 ?
S1 K P2 87.49(12) 2_655 2 ?
S6 K P1 100.11(15) 2_655 . ?
S3 K P1 76.86(13) 1_565 . ?
S3 K P1 106.64(16) 2 . ?
S6 K P1 56.53(13) . . ?
S4 K P1 161.98(15) 1_564 . ?
S4 K P1 30.90(10) 2_556 . ?
S6 K P1 93.06(13) 2 . ?
S2 K P1 31.64(10) . . ?
S1 K P1 128.19(17) 2_655 . ?
P2 K P1 111.77(13) 2 . ?
S6 K K 117.31(15) 2_655 2 ?
S3 K K 46.59(10) 1_565 2 ?
S3 K K 92.99(16) 2 2 ?
S6 K K 157.88(15) . 2 ?
S4 K K 48.38(10) 1_564 2 ?
S4 K K 91.96(15) 2_556 2 ?
S6 K K 46.41(14) 2 2 ?
S2 K K 113.27(15) . 2 ?
S1 K K 116.33(16) 2_655 2 ?
P2 K K 61.63(13) 2 2 ?
P1 K K 115.09(15) . 2 ?
S1 Bi S5 84.83(13) . . ?
S1 Bi S3 72.45(12) . . ?
S5 Bi S3 81.66(13) . . ?
S1 Bi S2 81.18(12) . 2_646 ?
S5 Bi S2 77.18(13) . 2_646 ?
S3 Bi S2 147.44(12) . 2_646 ?
S4 P1 S2 114.5(3) 2_556 . ?
S4 P1 S5 112.9(2) 2_556 . ?
S2 P1 S5 112.0(3) . . ?
S4 P1 P2 108.2(2) 2_556 . ?
S2 P1 P2 105.1(2) . . ?
S5 P1 P2 103.1(2) . . ?
S4 P1 K 62.59(17) 2_556 . ?
S2 P1 K 65.21(17) . . ?
S5 P1 K 170.4(2) . . ?
P2 P1 K 86.44(18) . . ?
S6 P2 S3 116.4(3) . . ?
S6 P2 S1 118.1(3) . . ?
S3 P2 S1 105.8(3) . . ?
S6 P2 P1 109.8(3) . . ?
S3 P2 P1 102.1(2) . . ?
S1 P2 P1 102.5(2) . . ?
S6 P2 K 66.38(19) . 2_545 ?
S3 P2 K 60.88(17) . 2_545 ?
S1 P2 K 164.6(2) . 2_545 ?
P1 P2 K 88.75(17) . 2_545 ?
P2 S1 Bi 85.42(18) . . ?
P2 S1 K 83.93(18) . 2_645 ?
Bi S1 K 160.38(18) . 2_645 ?
P1 S2 Bi 102.5(2) . 2_656 ?
P1 S2 K 83.15(18) . . ?
Bi S2 K 156.63(16) 2_656 . ?
P2 S3 Bi 83.53(17) . . ?
P2 S3 K 100.1(2) . 1_545 ?
Bi S3 K 114.95(16) . 1_545 ?
P2 S3 K 86.9(2) . 2_545 ?
Bi S3 K 156.08(18) . 2_545 ?
K S3 K 88.27(12) 1_545 2_545 ?
P1 S4 K 106.0(2) 2_546 1_546 ?
P1 S4 K 86.52(19) 2_546 2_546 ?
K S4 K 84.34(11) 1_546 2_546 ?
P1 S5 Bi 104.0(2) . . ?
P2 S6 K 97.0(2) . 2_645 ?
P2 S6 K 107.2(2) . . ?
K S6 K 112.2(2) 2_645 . ?
P2 S6 K 82.73(19) . 2_545 ?
K S6 K 163.0(3) 2_645 2_545 ?
K S6 K 83.87(13) . 2_545 ?

loop_
_geom_bond_atom_site_label_1
_geom_bond_atom_site_label_2
_geom_bond_distance
_geom_bond_site_symmetry_2
_geom_bond_publ_flag
K S6 3.191(6) 2_655 ?
K S3 3.246(6) 1_565 ?
K S3 3.326(6) 2 ?
K S6 3.334(8) . ?
K S4 3.379(6) 1_564 ?
K S4 3.438(6) 2_556 ?
K S6 3.512(6) 2 ?
K S2 3.535(6) . ?
K S1 3.594(6) 2_655 ?
K P2 3.802(6) 2 ?
K P1 3.866(6) . ?
K K 4.577(5) 2 ?
Bi S1 2.713(4) . ?
Bi S5 2.726(5) . ?
Bi S3 2.806(4) . ?
Bi S2 2.898(4) 2_646 ?
P1 S4 1.989(6) 2_556 ?
P1 S2 2.043(6) . ?
P1 S5 2.071(6) . ?
P1 P2 2.235(6) . ?
P2 S6 1.967(6) . ?
P2 S3 2.030(6) . ?
P2 S1 2.059(6) . ?
P2 K 3.802(6) 2_545 ?
S1 K 3.594(6) 2_645 ?
S2 Bi 2.898(4) 2_656 ?
S3 K 3.246(6) 1_545 ?
S3 K 3.326(6) 2_545 ?
S4 P1 1.989(6) 2_546 ?
S4 K 3.379(6) 1_546 ?
S4 K 3.438(6) 2_546 ?
S6 K 3.191(6) 2_645 ?
S6 K 3.512(6) 2_545 ?
